data_7218532
loop_
_publ_author_name
'Pankova, Alena S.'
'Samartsev, Mikhail A.'
'Shulgin, Igor A.'
'Golubev, Pavel R.'
'Avdontceva, Margarita S.'
'Kuznetsov, Mikhail A.'

_publ_section_title
;
 Synthesis of thiazolidines via regioselective addition of unsymmetric
 thioureas to maleic acid derivatives
;
_journal_issue 93
_journal_name_full 'RSC Adv.'
_journal_page_first 51780
_journal_paper_doi 10.1039/C4RA07840C
_journal_volume 4
_journal_year 2014
_chemical_formula_moiety 'C20 H20 N4 O5 S'
_chemical_formula_sum 'C20 H20 N4 O5 S'
_chemical_formula_weight 428.46
_chemical_name_systematic
;
 ? 
;
_space_group_crystal_system monoclinic
_space_group_IT_number 14
_space_group_name_Hall '-P 2ybc'
_space_group_name_H-M_alt 'P 1 21/c 1'
_symmetry_space_group_name_Hall '-P 2ybc'
_symmetry_space_group_name_H-M 'P 1 21/c 1'
_atom_sites_solution_hydrogens geom
_atom_sites_solution_primary iterative
_atom_sites_solution_secondary difmap
_audit_creation_date 2014-08-08
_audit_creation_method
;
Olex2 1.2
(compiled 2014.07.22 svn.r2960 for OlexSys, GUI svn.r4862)
;
_cell_angle_alpha 90.00
_cell_angle_beta 92.1594(19)
_cell_angle_gamma 90.00
_cell_formula_units_Z 4
_cell_length_a 10.7923(2)
_cell_length_b 7.50518(16)
_cell_length_c 24.2322(4)
_cell_measurement_reflns_used 6055
_cell_measurement_temperature 100.01(10)
_cell_measurement_theta_max 28.4170
_cell_measurement_theta_min 3.1920
_cell_volume 1961.37(6)
_computing_cell_refinement
;
CrysAlisPro, Agilent Technologies,
Version 1.171.36.32 (release 02-08-2013 CrysAlis171 .NET)
(compiled Aug  2 2013,16:46:58)
;
_computing_data_collection
;
CrysAlisPro, Agilent Technologies,
Version 1.171.36.32 (release 02-08-2013 CrysAlis171 .NET)
(compiled Aug  2 2013,16:46:58)
;
_computing_data_reduction
;
CrysAlisPro, Agilent Technologies,
Version 1.171.36.32 (release 02-08-2013 CrysAlis171 .NET)
(compiled Aug  2 2013,16:46:58)
;
_computing_molecular_graphics 'Olex2 (Dolomanov et al., 2009)'
_computing_publication_material 'Olex2 (Dolomanov et al., 2009)'
_computing_structure_refinement 'ShelXL (Sheldrick, 2008)'
_computing_structure_solution
;
Superflip (Palatinus & Chapuis, 2007;Palatinus & van der Lee, 2008;
Palatinus et al., 2012)
;
_diffrn_ambient_temperature 100.01(10)
_diffrn_detector_area_resol_mean 16.2096
_diffrn_measured_fraction_theta_full 0.982
_diffrn_measured_fraction_theta_max 0.982
_diffrn_measurement_details
;
  1 omega  -91.00   52.00   1.0000  140.0000
omega____ theta____ kappa____ phi______ frames
    -      -17.8777    0.0000 -150.0000 143

  2 omega  -87.00  -35.00   1.0000  140.0000
omega____ theta____ kappa____ phi______ frames
    -      -17.8777 -178.0000  120.0000 52

  3 omega  -14.00   12.00   1.0000  140.0000
omega____ theta____ kappa____ phi______ frames
    -      -17.8777  -99.0000  150.0000 26

  4 omega  -45.00   48.00   1.0000  140.0000
omega____ theta____ kappa____ phi______ frames
    -      -17.8777   19.0000   60.0000 93

  5 omega    7.00   86.00   1.0000  140.0000
omega____ theta____ kappa____ phi______ frames
    -       18.8152   57.0000  150.0000 79
;
_diffrn_measurement_device_type 'Xcalibur, Eos'
_diffrn_measurement_method '\w scans'
_diffrn_orient_matrix_UB_11 0.0232445000
_diffrn_orient_matrix_UB_12 0.0673893000
_diffrn_orient_matrix_UB_13 0.0181276000
_diffrn_orient_matrix_UB_21 0.0574292000
_diffrn_orient_matrix_UB_22 -0.0456873000
_diffrn_orient_matrix_UB_23 0.0027186000
_diffrn_orient_matrix_UB_31 0.0220621000
_diffrn_orient_matrix_UB_32 0.0480018000
_diffrn_orient_matrix_UB_33 -0.0228481000
_diffrn_radiation_monochromator graphite
_diffrn_radiation_type MoK\a
_diffrn_radiation_wavelength 0.71073
_diffrn_reflns_av_R_equivalents 0.0268
_diffrn_reflns_av_unetI/netI 0.0323
_diffrn_reflns_limit_h_max 14
_diffrn_reflns_limit_h_min -13
_diffrn_reflns_limit_k_max 9
_diffrn_reflns_limit_k_min -9
_diffrn_reflns_limit_l_max 31
_diffrn_reflns_limit_l_min -31
_diffrn_reflns_number 15190
_diffrn_reflns_theta_full 27.50
_diffrn_reflns_theta_max 27.50
_diffrn_reflns_theta_min 2.58
_diffrn_source 'Enhance (Mo) X-ray Source'
_exptl_absorpt_coefficient_mu 0.207
_exptl_absorpt_correction_T_max 1.00000
_exptl_absorpt_correction_T_min 0.97364
_exptl_absorpt_correction_type multi-scan
_exptl_absorpt_process_details
;
CrysAlisPro, Agilent Technologies,
Version 1.171.36.32 (release 02-08-2013 CrysAlis171 .NET)
(compiled Aug  2 2013,16:46:58)
Empirical absorption correction using spherical harmonics,
 implemented in SCALE3 ABSPACK scaling algorithm.
;
_exptl_crystal_density_diffrn 1.451
_exptl_crystal_density_method 'not measured'
_exptl_crystal_F_000 896
_exptl_crystal_size_max 0.21
_exptl_crystal_size_mid 0.17
_exptl_crystal_size_min 0.08
_refine_diff_density_max 0.403
_refine_diff_density_min -0.310
_refine_diff_density_rms 0.051
_refine_ls_extinction_method none
_refine_ls_goodness_of_fit_ref 1.049
_refine_ls_hydrogen_treatment constr
_refine_ls_matrix_type full
_refine_ls_number_parameters 273
_refine_ls_number_reflns 4407
_refine_ls_number_restraints 0
_refine_ls_restrained_S_all 1.049
_refine_ls_R_factor_all 0.0492
_refine_ls_R_factor_gt 0.0384
_refine_ls_shift/su_max 0.001
_refine_ls_shift/su_mean 0.000
_refine_ls_structure_factor_coef Fsqd
_refine_ls_weighting_details 'calc w=1/[\s^2^(Fo^2^)+(0.0359P)^2^+1.0493P] where P=(Fo^2^+2Fc^2^)/3'
_refine_ls_weighting_scheme calc
_refine_ls_wR_factor_gt 0.0848
_refine_ls_wR_factor_ref 0.0895
_reflns_number_gt 3734
_reflns_number_total 4407
_reflns_threshold_expression >2sigma(I)
_cod_data_source_file c4ra07840c2.cif
_cod_data_source_block pg_ap
_cod_original_cell_volume 1961.36(7)
_cod_database_code 7218532
_chemical_oxdiff_formula 'C25 H25 S O5 N5'
_reflns_odcompleteness_completeness 99.84
_reflns_odcompleteness_iscentric 1
_reflns_odcompleteness_theta 26.32
_olex2_refinement_description
;
1. Fixed Uiso
 At 1.2 times of:
  All C(H) groups, All C(H,H) groups, All N(H) groups
 At 1.5 times of:
  All C(H,H,H) groups
2.a Ternary CH refined with riding coordinates:
 C6(H6)
2.b Secondary CH2 refined with riding coordinates:
 C8(H8A,H8B), C14(H14A,H14B)
2.c Aromatic/amide H refined with riding coordinates:
 N1(H1), C5(H5), C9(H9), C12(H12), C13(H13), C15(H15), C16(H16), C17(H17),
 C18(H18)
2.d Idealised Me refined as rotating group:
 C19(H19A,H19B,H19C), C20(H20A,H20B,H20C)
;
_olex2_submission_special_instructions 'No special instructions were received'

loop_
_space_group_symop_id
_space_group_symop_operation_xyz
1 'x, y, z'
2 '-x, y+1/2, -z+1/2'
3 '-x, -y, -z'
4 'x, -y-1/2, z-1/2'

loop_
_atom_site_label
_atom_site_type_symbol
_atom_site_fract_x
_atom_site_fract_y
_atom_site_fract_z
_atom_site_U_iso_or_equiv
_atom_site_adp_type
_atom_site_occupancy
_atom_site_calc_flag
_atom_site_refinement_flags_posn
S1 S 0.38795(4) 0.46007(5) 0.658404(15) 0.01599(10) Uani 1 d .
O1 O 0.67445(10) 0.45482(15) 0.56675(4) 0.0163(2) Uani 1 d .
O2 O 0.25744(10) 0.17089(16) 0.59262(4) 0.0193(3) Uani 1 d .
O3 O 0.05035(11) 0.81886(17) 0.82235(5) 0.0241(3) Uani 1 d .
O4 O -0.35535(10) 0.05186(15) 0.51823(5) 0.0210(3) Uani 1 d .
O5 O -0.36602(11) 0.21359(16) 0.44410(5) 0.0235(3) Uani 1 d .
N1 N 0.19816(12) 0.31807(17) 0.51320(5) 0.0140(3) Uani 1 d .
H1 H 0.2265 0.3880 0.4874 0.017 Uiso 1 calc R
N2 N -0.30785(12) 0.14839(17) 0.48382(5) 0.0165(3) Uani 1 d .
N3 N 0.58244(12) 0.63830(17) 0.62815(5) 0.0134(3) Uani 1 d .
N4 N 0.46203(13) 0.79531(18) 0.68928(5) 0.0169(3) Uani 1 d .
C1 C 0.48039(14) 0.6550(2) 0.66183(6) 0.0140(3) Uani 1 d .
C2 C 0.28138(14) 0.2698(2) 0.55445(6) 0.0143(3) Uani 1 d .
C3 C -0.17571(14) 0.1891(2) 0.49077(6) 0.0139(3) Uani 1 d .
C4 C 0.07264(14) 0.2692(2) 0.50713(6) 0.0129(3) Uani 1 d .
C5 C 0.14701(16) 0.9088(2) 0.73664(6) 0.0192(3) Uani 1 d .
H5 H 0.0766 0.9757 0.7242 0.023 Uiso 1 calc R
C6 C 0.48012(14) 0.3627(2) 0.60449(6) 0.0147(3) Uani 1 d .
H6 H 0.5097 0.2416 0.6161 0.018 Uiso 1 calc R
C7 C 0.14658(15) 0.8186(2) 0.78672(6) 0.0172(3) Uani 1 d .
C8 C 0.67284(14) 0.7837(2) 0.62434(6) 0.0152(3) Uani 1 d .
H8A H 0.6316 0.8987 0.6315 0.018 Uiso 1 calc R
H8B H 0.7043 0.7876 0.5865 0.018 Uiso 1 calc R
C9 C 0.00873(14) 0.1851(2) 0.54897(6) 0.0147(3) Uani 1 d .
H9 H 0.0505 0.1556 0.5830 0.018 Uiso 1 calc R
C10 C 0.59071(14) 0.4864(2) 0.59803(6) 0.0136(3) Uani 1 d .
C11 C 0.35429(15) 0.7997(2) 0.72183(6) 0.0163(3) Uani 1 d .
C12 C -0.11471(15) 0.2738(2) 0.44882(6) 0.0156(3) Uani 1 d .
H12 H -0.1573 0.3037 0.4151 0.019 Uiso 1 calc R
C13 C -0.11539(15) 0.1453(2) 0.54056(6) 0.0150(3) Uani 1 d .
H13 H -0.1595 0.0880 0.5688 0.018 Uiso 1 calc R
C14 C 0.40885(14) 0.3507(2) 0.54855(6) 0.0150(3) Uani 1 d .
H14A H 0.4001 0.4714 0.5325 0.018 Uiso 1 calc R
H14B H 0.4566 0.2770 0.5230 0.018 Uiso 1 calc R
C15 C 0.35325(15) 0.7096(2) 0.77229(6) 0.0179(3) Uani 1 d .
H15 H 0.4229 0.6407 0.7844 0.022 Uiso 1 calc R
C16 C 0.00981(15) 0.3137(2) 0.45728(6) 0.0155(3) Uani 1 d .
H16 H 0.0532 0.3718 0.4290 0.019 Uiso 1 calc R
C17 C 0.25057(16) 0.7211(2) 0.80456(6) 0.0188(3) Uani 1 d .
H17 H 0.2509 0.6621 0.8392 0.023 Uiso 1 calc R
C18 C 0.25199(16) 0.9000(2) 0.70473(6) 0.0197(3) Uani 1 d .
H18 H 0.2533 0.9637 0.6709 0.024 Uiso 1 calc R
C19 C -0.05809(16) 0.9181(3) 0.80702(7) 0.0270(4) Uani 1 d .
H19A H -0.0936 0.8723 0.7720 0.041 Uiso 1 calc GR
H19B H -0.0363 1.0439 0.8027 0.041 Uiso 1 calc GR
H19C H -0.1190 0.9063 0.8358 0.041 Uiso 1 calc GR
C20 C 0.78050(17) 0.7584(2) 0.66554(7) 0.0248(4) Uani 1 d .
H20A H 0.8198 0.6429 0.6592 0.037 Uiso 1 calc GR
H20B H 0.7501 0.7622 0.7031 0.037 Uiso 1 calc GR
H20C H 0.8412 0.8538 0.6609 0.037 Uiso 1 calc GR

loop_
_atom_site_aniso_label
_atom_site_aniso_U_11
_atom_site_aniso_U_22
_atom_site_aniso_U_33
_atom_site_aniso_U_23
_atom_site_aniso_U_13
_atom_site_aniso_U_12
S1 0.01310(19) 0.0200(2) 0.01513(18) -0.00302(15) 0.00456(14) -0.00386(15)
O1 0.0130(6) 0.0192(6) 0.0169(5) -0.0018(5) 0.0039(4) -0.0010(4)
O2 0.0158(6) 0.0227(6) 0.0191(6) 0.0042(5) -0.0011(5) -0.0038(5)
O3 0.0180(6) 0.0325(7) 0.0225(6) 0.0051(5) 0.0083(5) 0.0066(5)
O4 0.0157(6) 0.0191(6) 0.0282(6) 0.0038(5) 0.0024(5) -0.0036(5)
O5 0.0176(6) 0.0261(7) 0.0260(6) 0.0037(5) -0.0070(5) 0.0026(5)
N1 0.0115(6) 0.0158(7) 0.0149(6) 0.0011(5) 0.0037(5) -0.0022(5)
N2 0.0146(7) 0.0136(7) 0.0212(7) -0.0026(5) -0.0002(5) 0.0013(5)
N3 0.0104(6) 0.0174(7) 0.0125(6) -0.0013(5) 0.0016(5) -0.0018(5)
N4 0.0166(7) 0.0197(7) 0.0146(6) -0.0016(5) 0.0033(5) -0.0009(6)
C1 0.0119(7) 0.0193(8) 0.0108(7) 0.0006(6) -0.0005(6) -0.0007(6)
C2 0.0137(8) 0.0138(7) 0.0155(7) -0.0043(6) 0.0029(6) -0.0002(6)
C3 0.0107(7) 0.0116(7) 0.0196(7) -0.0032(6) 0.0013(6) 0.0013(6)
C4 0.0122(7) 0.0108(7) 0.0160(7) -0.0036(6) 0.0035(6) 0.0001(6)
C5 0.0186(8) 0.0204(8) 0.0186(8) 0.0000(7) 0.0000(6) 0.0035(7)
C6 0.0125(8) 0.0164(8) 0.0154(7) -0.0009(6) 0.0023(6) -0.0006(6)
C7 0.0170(8) 0.0175(8) 0.0173(7) -0.0039(6) 0.0049(6) -0.0009(6)
C8 0.0145(8) 0.0134(7) 0.0180(7) -0.0002(6) 0.0032(6) -0.0026(6)
C9 0.0140(8) 0.0169(8) 0.0132(7) -0.0012(6) 0.0017(6) 0.0004(6)
C10 0.0123(7) 0.0167(8) 0.0117(7) 0.0013(6) -0.0019(6) -0.0012(6)
C11 0.0184(8) 0.0160(8) 0.0148(7) -0.0050(6) 0.0033(6) -0.0023(6)
C12 0.0163(8) 0.0138(8) 0.0167(7) 0.0006(6) -0.0004(6) 0.0028(6)
C13 0.0152(8) 0.0149(8) 0.0152(7) -0.0002(6) 0.0044(6) -0.0014(6)
C14 0.0120(8) 0.0186(8) 0.0146(7) -0.0026(6) 0.0022(6) -0.0026(6)
C15 0.0181(8) 0.0190(8) 0.0167(7) -0.0014(6) 0.0006(6) 0.0039(6)
C16 0.0171(8) 0.0146(8) 0.0152(7) 0.0010(6) 0.0054(6) 0.0009(6)
C17 0.0220(9) 0.0187(8) 0.0160(7) 0.0029(6) 0.0025(6) 0.0015(7)
C18 0.0245(9) 0.0207(8) 0.0142(7) 0.0014(6) 0.0029(6) 0.0008(7)
C19 0.0156(9) 0.0394(11) 0.0261(9) -0.0006(8) 0.0027(7) 0.0055(8)
C20 0.0205(9) 0.0256(9) 0.0278(9) 0.0027(8) -0.0059(7) -0.0070(7)

loop_
_atom_type_symbol
_atom_type_description
_atom_type_scat_dispersion_real
_atom_type_scat_dispersion_imag
_atom_type_scat_source
C C 0.0033 0.0016 'International Tables Vol C Tables 4.2.6.8 and 6.1.1.4'
H H 0.0000 0.0000 'International Tables Vol C Tables 4.2.6.8 and 6.1.1.4'
N N 0.0061 0.0033 'International Tables Vol C Tables 4.2.6.8 and 6.1.1.4'
O O 0.0106 0.0060 'International Tables Vol C Tables 4.2.6.8 and 6.1.1.4'
S S 0.1246 0.1234 'International Tables Vol C Tables 4.2.6.8 and 6.1.1.4'

loop_
_geom_angle_atom_site_label_1
_geom_angle_atom_site_label_2
_geom_angle_atom_site_label_3
_geom_angle
C1 S1 C6 92.47(7)
C7 O3 C19 118.00(13)
C2 N1 C4 127.68(13)
O4 N2 C3 118.32(13)
O5 N2 O4 123.41(14)
O5 N2 C3 118.26(13)
C1 N3 C8 120.59(12)
C10 N3 C1 117.20(13)
C10 N3 C8 122.17(12)
C1 N4 C11 117.13(14)
N3 C1 S1 110.65(11)
N4 C1 S1 127.81(12)
N4 C1 N3 121.53(14)
O2 C2 N1 124.26(14)
O2 C2 C14 122.25(14)
N1 C2 C14 113.49(13)
C12 C3 N2 119.97(14)
C12 C3 C13 121.73(15)
C13 C3 N2 118.28(13)
C9 C4 N1 122.80(14)
C9 C4 C16 119.74(14)
C16 C4 N1 117.43(13)
C7 C5 C18 119.33(15)
C10 C6 S1 106.24(10)
C10 C6 C14 108.26(12)
C14 C6 S1 112.78(11)
O3 C7 C5 125.09(15)
O3 C7 C17 115.09(14)
C5 C7 C17 119.81(15)
N3 C8 C20 111.12(13)
C13 C9 C4 119.56(14)
O1 C10 N3 124.04(14)
O1 C10 C6 123.01(14)
N3 C10 C6 112.85(12)
C15 C11 N4 120.33(15)
C18 C11 N4 120.16(14)
C18 C11 C15 119.44(14)
C16 C12 C3 118.41(14)
C9 C13 C3 119.84(14)
C2 C14 C6 111.51(12)
C17 C15 C11 119.84(15)
C12 C16 C4 120.73(14)
C15 C17 C7 120.67(15)
C11 C18 C5 120.87(15)

loop_
_geom_bond_atom_site_label_1
_geom_bond_atom_site_label_2
_geom_bond_distance
S1 C1 1.7710(16)
S1 C6 1.8244(15)
O1 C10 1.2243(18)
O2 C2 1.2210(18)
O3 C7 1.3753(18)
O3 C19 1.425(2)
O4 N2 1.2308(17)
O5 N2 1.2306(17)
N1 C2 1.367(2)
N1 C4 1.4056(19)
N2 C3 1.462(2)
N3 C1 1.4009(19)
N3 C8 1.4688(19)
N3 C10 1.359(2)
N4 C1 1.265(2)
N4 C11 1.4296(19)
C2 C14 1.515(2)
C3 C12 1.386(2)
C3 C13 1.389(2)
C4 C9 1.398(2)
C4 C16 1.403(2)
C5 C7 1.390(2)
C5 C18 1.397(2)
C6 C10 1.525(2)
C6 C14 1.536(2)
C7 C17 1.395(2)
C8 C20 1.515(2)
C9 C13 1.380(2)
C11 C15 1.398(2)
C11 C18 1.387(2)
C12 C16 1.385(2)
C15 C17 1.383(2)

loop_
_geom_torsion_atom_site_label_1
_geom_torsion_atom_site_label_2
_geom_torsion_atom_site_label_3
_geom_torsion_atom_site_label_4
_geom_torsion
S1 C6 C10 O1 176.44(12)
S1 C6 C10 N3 -7.02(15)
S1 C6 C14 C2 -48.32(16)
O2 C2 C14 C6 -24.6(2)
O3 C7 C17 C15 179.60(15)
O4 N2 C3 C12 170.04(14)
O4 N2 C3 C13 -11.7(2)
O5 N2 C3 C12 -10.5(2)
O5 N2 C3 C13 167.76(14)
N1 C2 C14 C6 155.58(13)
N1 C4 C9 C13 178.32(14)
N1 C4 C16 C12 -178.44(14)
N2 C3 C12 C16 178.65(13)
N2 C3 C13 C9 -178.68(14)
N4 C11 C15 C17 177.18(15)
N4 C11 C18 C5 -178.61(15)
C1 S1 C6 C10 7.05(11)
C1 S1 C6 C14 -111.38(12)
C1 N3 C8 C20 93.16(17)
C1 N3 C10 O1 179.59(14)
C1 N3 C10 C6 3.09(18)
C1 N4 C11 C15 77.51(19)
C1 N4 C11 C18 -105.41(18)
C2 N1 C4 C9 11.3(2)
C2 N1 C4 C16 -170.94(14)
C3 C12 C16 C4 0.1(2)
C4 N1 C2 O2 1.5(2)
C4 N1 C2 C14 -178.72(14)
C4 C9 C13 C3 -0.1(2)
C5 C7 C17 C15 -1.6(2)
C6 S1 C1 N3 -5.82(11)
C6 S1 C1 N4 173.36(15)
C7 C5 C18 C11 1.4(2)
C8 N3 C1 S1 -179.88(11)
C8 N3 C1 N4 0.9(2)
C8 N3 C10 O1 2.1(2)
C8 N3 C10 C6 -174.35(13)
C9 C4 C16 C12 -0.6(2)
C10 N3 C1 S1 2.63(16)
C10 N3 C1 N4 -176.61(14)
C10 N3 C8 C20 -89.48(17)
C10 C6 C14 C2 -165.57(13)
C11 N4 C1 S1 0.1(2)
C11 N4 C1 N3 179.23(13)
C11 C15 C17 C7 1.5(2)
C12 C3 C13 C9 -0.4(2)
C13 C3 C12 C16 0.4(2)
C14 C6 C10 O1 -62.18(19)
C14 C6 C10 N3 114.36(14)
C15 C11 C18 C5 -1.5(2)
C16 C4 C9 C13 0.6(2)
C18 C5 C7 O3 178.85(15)
C18 C5 C7 C17 0.2(2)
C18 C11 C15 C17 0.1(2)
C19 O3 C7 C5 0.3(2)
C19 O3 C7 C17 179.09(15)
